data_7113519
loop_
_publ_author_name
'Lachaize, S\'ebastien'
'Sabo-Etienne, Sylviane'
'Donnadieu, Bruno'
'Chaudret, Bruno'

_publ_section_title
;
 Mechanistic studies on ethylene silylation with chlorosilanes catalysed
 by ruthenium complexes
;
_journal_coden_ASTM CHCOFS
_journal_issue 2
_journal_name_full
;
 Chemical Communications (Cambridge, United Kingdom)
;
_journal_page_first 214
_journal_page_last 215
_journal_paper_doi 10.1039/b210552g
_journal_year 2003
_chemical_formula_moiety 'C38 H71 Cl P2 Ru Si'
_chemical_formula_sum 'C38 H71 Cl P2 Ru Si'
_chemical_formula_weight 754.50
_space_group_IT_number 2
_symmetry_cell_setting triclinic
_symmetry_space_group_name_Hall '-P 1'
_symmetry_space_group_name_H-M 'P -1'
_atom_sites_solution_hydrogens geom
_atom_sites_solution_primary direct
_atom_sites_solution_secondary difmap
_audit_creation_method SHELXL-97
_cell_angle_alpha 90.882(5)
_cell_angle_beta 91.127(5)
_cell_angle_gamma 112.928(5)
_cell_formula_units_Z 2
_cell_length_a 10.702(5)
_cell_length_b 10.739(5)
_cell_length_c 18.617(5)
_cell_measurement_reflns_used 5000
_cell_measurement_temperature 180(2)
_cell_measurement_theta_max 26.0
_cell_measurement_theta_min 2.1
_cell_volume 1969.6(14)
_computing_cell_refinement 'Stoe IPDS software (Stoe, 1996)'
_computing_data_collection 'Stoe IPDS software (Stoe, 1996)'
_computing_data_reduction 'XRED (Stoe, 1.08, 1996)'
_computing_molecular_graphics 'ORTEP3 for Windows (Farrugia, 1997)'
_computing_publication_material 'SHELXL-97 (Sheldrick, 1997)'
_computing_structure_refinement 'SHELXL-97 (Sheldrick, 1997)'
_computing_structure_solution 'SIR92 (Giacovazzo et al, 1992)'
_diffrn_ambient_temperature 180(2)
_diffrn_measured_fraction_theta_full 0.920
_diffrn_measured_fraction_theta_max 0.920
_diffrn_measurement_device 'Stoe IPDS'
_diffrn_measurement_method \f
_diffrn_radiation_monochromator graphite
_diffrn_radiation_source 'fine-focus sealed tube'
_diffrn_radiation_type MoK\a
_diffrn_radiation_wavelength 0.71073
_diffrn_reflns_av_R_equivalents 0.0305
_diffrn_reflns_av_sigmaI/netI 0.0251
_diffrn_reflns_limit_h_max 13
_diffrn_reflns_limit_h_min -13
_diffrn_reflns_limit_k_max 13
_diffrn_reflns_limit_k_min -13
_diffrn_reflns_limit_l_max 22
_diffrn_reflns_limit_l_min -23
_diffrn_reflns_number 19343
_diffrn_reflns_theta_full 26.07
_diffrn_reflns_theta_max 26.07
_diffrn_reflns_theta_min 2.31
_diffrn_standards_decay_% <0.1
_diffrn_standards_interval_time 'every frame'
_diffrn_standards_number 200
_exptl_absorpt_coefficient_mu 0.602
_exptl_absorpt_correction_T_max 0.86
_exptl_absorpt_correction_T_min 0.55
_exptl_absorpt_correction_type semi-empirical
_exptl_crystal_colour colorless
_exptl_crystal_density_diffrn 1.272
_exptl_crystal_density_method 'not measured'
_exptl_crystal_description parallelepiped
_exptl_crystal_F_000 808
_exptl_crystal_size_max 0.50
_exptl_crystal_size_mid 0.50
_exptl_crystal_size_min 0.25
_refine_diff_density_max 0.539
_refine_diff_density_min -0.556
_refine_diff_density_rms 0.055
_refine_ls_extinction_method none
_refine_ls_goodness_of_fit_ref 1.027
_refine_ls_hydrogen_treatment mixed
_refine_ls_matrix_type full
_refine_ls_number_parameters 415
_refine_ls_number_reflns 7182
_refine_ls_number_restraints 0
_refine_ls_restrained_S_all 1.027
_refine_ls_R_factor_all 0.0300
_refine_ls_R_factor_gt 0.0253
_refine_ls_shift/su_max 0.060
_refine_ls_shift/su_mean 0.003
_refine_ls_structure_factor_coef Fsqd
_refine_ls_weighting_details 'calc w=1/[\s^2^(Fo^2^)+(0.0407P)^2^+0.6160P] where P=(Fo^2^+2Fc^2^)/3'
_refine_ls_weighting_scheme calc
_refine_ls_wR_factor_gt 0.0645
_refine_ls_wR_factor_ref 0.0666
_reflns_number_gt 6362
_reflns_number_total 7182
_reflns_threshold_expression >2sigma(I)
_cod_duplicate_entry 7103935
_cod_data_source_file b210552g.txt
_cod_data_source_block (9)
_cod_database_code 7113519
_computing-corr_abs DIFABS

loop_
_symmetry_equiv_pos_as_xyz
'x, y, z'
'-x, -y, -z'

loop_
_atom_site_label
_atom_site_type_symbol
_atom_site_fract_x
_atom_site_fract_y
_atom_site_fract_z
_atom_site_U_iso_or_equiv
_atom_site_adp_type
_atom_site_occupancy
_atom_site_symmetry_multiplicity
_atom_site_calc_flag
_atom_site_refinement_flags
_atom_site_disorder_assembly
_atom_site_disorder_group
C1 C 0.9511(2) 0.49933(19) 0.78270(10) 0.0291(4) Uani 1 1 d . . .
H1A H 0.9432 0.4515 0.8260 0.035 Uiso 1 1 calc R . .
C2 C 0.8823(2) 0.58535(19) 0.77307(11) 0.0314(4) Uani 1 1 d . . .
H2A H 0.8689 0.6369 0.8118 0.038 Uiso 1 1 calc R . .
C3 C 0.8337(2) 0.59142(18) 0.70244(11) 0.0287(4) Uani 1 1 d . . .
H3 H 0.7487 0.5983 0.6942 0.034 Uiso 1 1 calc R . .
C4 C 0.9211(2) 0.58660(18) 0.64048(10) 0.0279(4) Uani 1 1 d . . .
H4A H 1.0011 0.6732 0.6389 0.034 Uiso 1 1 calc R . .
H4B H 0.8686 0.5744 0.5947 0.034 Uiso 1 1 calc R . .
C5 C 0.9683(2) 0.47059(18) 0.64868(10) 0.0240(4) Uani 1 1 d . A .
H5 H 1.0272 0.4657 0.6086 0.029 Uiso 1 1 calc R . .
C6 C 1.0389(2) 0.48351(19) 0.72266(10) 0.0282(4) Uani 1 1 d . . .
H6A H 1.0586 0.4020 0.7308 0.034 Uiso 1 1 calc R . .
H6B H 1.1263 0.5630 0.7236 0.034 Uiso 1 1 calc R . .
C11 C 0.3638(2) 0.3499(2) 0.76777(12) 0.0314(4) Uani 1 1 d . A .
H11A H 0.3688 0.3359 0.8195 0.047 Uiso 1 1 calc R . .
H11B H 0.3283 0.2621 0.7421 0.047 Uiso 1 1 calc R . .
H11C H 0.3034 0.3973 0.7586 0.047 Uiso 1 1 calc R . .
C111 C 0.77036(19) 0.11028(18) 0.84976(10) 0.0238(4) Uani 1 1 d . A .
H111 H 0.7460 0.0475 0.8068 0.029 Uiso 1 1 calc R . .
C112 C 0.9231(2) 0.1887(2) 0.84778(11) 0.0310(4) Uani 1 1 d . . .
H11D H 0.9549 0.2445 0.8924 0.037 Uiso 1 1 calc R . .
H11E H 0.9447 0.2502 0.8066 0.037 Uiso 1 1 calc R . .
C113 C 0.9975(3) 0.0928(3) 0.84058(13) 0.0435(6) Uani 1 1 d . . .
H11F H 0.9695 0.0403 0.7947 0.052 Uiso 1 1 calc R . .
H11G H 1.0966 0.1461 0.8399 0.052 Uiso 1 1 calc R . .
C114 C 0.9651(2) -0.0037(3) 0.90313(14) 0.0452(6) Uani 1 1 d . . .
H11H H 1.0073 -0.0699 0.8954 0.054 Uiso 1 1 calc R . .
H11I H 1.0046 0.0482 0.9482 0.054 Uiso 1 1 calc R . .
C115 C 0.8142(3) -0.0781(2) 0.91059(16) 0.0465(6) Uani 1 1 d . . .
H11J H 0.7968 -0.1331 0.9543 0.056 Uiso 1 1 calc R . .
H11K H 0.7769 -0.1403 0.8686 0.056 Uiso 1 1 calc R . .
C116 C 0.7417(2) 0.0194(2) 0.91565(14) 0.0399(5) Uani 1 1 d . . .
H11L H 0.7730 0.0764 0.9599 0.048 Uiso 1 1 calc R . .
H11M H 0.6427 -0.0329 0.9186 0.048 Uiso 1 1 calc R . .
C121 C 0.48982(19) 0.08982(17) 0.82591(9) 0.0218(4) Uani 1 1 d . A .
H121 H 0.4349 0.1461 0.8195 0.026 Uiso 1 1 calc R . .
C122 C 0.4672(2) 0.00873(19) 0.75512(11) 0.0296(4) Uani 1 1 d . . .
H12D H 0.5066 -0.0605 0.7595 0.035 Uiso 1 1 calc R . .
H12E H 0.5139 0.0699 0.7162 0.035 Uiso 1 1 calc R . .
C123 C 0.3154(2) -0.0604(2) 0.73619(12) 0.0407(5) Uani 1 1 d . . .
H12F H 0.2784 0.0094 0.7270 0.049 Uiso 1 1 calc R . .
H12G H 0.3025 -0.1161 0.6917 0.049 Uiso 1 1 calc R . .
C124 C 0.2378(2) -0.1499(2) 0.79666(14) 0.0440(6) Uani 1 1 d . . .
H12H H 0.1392 -0.1853 0.7850 0.053 Uiso 1 1 calc R . .
H12I H 0.2647 -0.2279 0.8009 0.053 Uiso 1 1 calc R . .
C125 C 0.2664(2) -0.0714(2) 0.86791(12) 0.0354(5) Uani 1 1 d . . .
H12J H 0.2194 -0.1330 0.9066 0.042 Uiso 1 1 calc R . .
H12K H 0.2304 0.0006 0.8654 0.042 Uiso 1 1 calc R . .
C126 C 0.4182(2) -0.00804(19) 0.88558(11) 0.0287(4) Uani 1 1 d . . .
H12L H 0.4546 -0.0796 0.8891 0.034 Uiso 1 1 calc R . .
H12M H 0.4349 0.0415 0.9324 0.034 Uiso 1 1 calc R . .
C131 C 0.6628(2) 0.27651(18) 0.93403(10) 0.0250(4) Uani 1 1 d . A .
H131 H 0.6489 0.1984 0.9659 0.030 Uiso 1 1 calc R . .
C132 C 0.5480(2) 0.3240(2) 0.94817(10) 0.0286(4) Uani 1 1 d . . .
H13A H 0.4600 0.2514 0.9337 0.034 Uiso 1 1 calc R . .
H13B H 0.5603 0.4040 0.9190 0.034 Uiso 1 1 calc R . .
C133 C 0.5470(3) 0.3607(2) 1.02803(11) 0.0350(5) Uani 1 1 d . . .
H13C H 0.4732 0.3928 1.0360 0.042 Uiso 1 1 calc R . .
H13D H 0.5286 0.2790 1.0568 0.042 Uiso 1 1 calc R . .
C134 C 0.6818(3) 0.4703(2) 1.05306(12) 0.0419(6) Uani 1 1 d . . .
H13E H 0.6948 0.5555 1.0287 0.050 Uiso 1 1 calc R . .
H13F H 0.6803 0.4867 1.1055 0.050 Uiso 1 1 calc R . .
C135 C 0.7987(3) 0.4298(2) 1.03685(11) 0.0398(5) Uani 1 1 d . . .
H13G H 0.7931 0.3528 1.0670 0.048 Uiso 1 1 calc R . .
H13H H 0.8853 0.5064 1.0494 0.048 Uiso 1 1 calc R . .
C136 C 0.7984(2) 0.3895(2) 0.95759(11) 0.0331(5) Uani 1 1 d . . .
H13I H 0.8729 0.3583 0.9499 0.040 Uiso 1 1 calc R . .
H13J H 0.8149 0.4694 0.9276 0.040 Uiso 1 1 calc R . .
C211 C 0.8787(2) 0.17722(18) 0.65183(10) 0.0234(4) Uani 1 1 d . A .
H211 H 0.9055 0.1693 0.7028 0.028 Uiso 1 1 calc R . .
C212 C 1.0064(2) 0.2024(2) 0.60854(11) 0.0308(4) Uani 1 1 d . . .
H21A H 0.9855 0.2072 0.5569 0.037 Uiso 1 1 calc R . .
H21B H 1.0783 0.2901 0.6240 0.037 Uiso 1 1 calc R . .
C213 C 1.0573(3) 0.0892(2) 0.61958(14) 0.0403(5) Uani 1 1 d . . .
H21C H 1.1366 0.1048 0.5892 0.048 Uiso 1 1 calc R . .
H21D H 1.0872 0.0909 0.6704 0.048 Uiso 1 1 calc R . .
C214 C 0.9475(3) -0.0490(2) 0.60061(15) 0.0460(6) Uani 1 1 d . . .
H21E H 0.9258 -0.0546 0.5484 0.055 Uiso 1 1 calc R . .
H21F H 0.9820 -0.1199 0.6116 0.055 Uiso 1 1 calc R . .
C215 C 0.8190(2) -0.0751(2) 0.64195(13) 0.0366(5) Uani 1 1 d . . .
H21G H 0.8375 -0.0817 0.6938 0.044 Uiso 1 1 calc R . .
H21H H 0.7476 -0.1623 0.6253 0.044 Uiso 1 1 calc R . .
C216 C 0.7686(2) 0.03865(18) 0.63103(11) 0.0280(4) Uani 1 1 d . . .
H21I H 0.6881 0.0222 0.6606 0.034 Uiso 1 1 calc R . .
H21J H 0.7408 0.0385 0.5800 0.034 Uiso 1 1 calc R . .
C221 C 0.71853(19) 0.30665(18) 0.56755(9) 0.0231(4) Uani 1 1 d . A .
H221 H 0.7063 0.3943 0.5662 0.028 Uiso 1 1 calc R . .
C222 C 0.7932(2) 0.30313(19) 0.49870(9) 0.0262(4) Uani 1 1 d . . .
H22A H 0.8036 0.2157 0.4944 0.031 Uiso 1 1 calc R . .
H22B H 0.8849 0.3764 0.5010 0.031 Uiso 1 1 calc R . .
C223 C 0.7140(2) 0.3208(2) 0.43281(10) 0.0308(4) Uani 1 1 d . . .
H22C H 0.7104 0.4115 0.4353 0.037 Uiso 1 1 calc R . .
H22D H 0.7618 0.3149 0.3887 0.037 Uiso 1 1 calc R . .
C224 C 0.5700(2) 0.2131(2) 0.42882(10) 0.0314(4) Uani 1 1 d . . .
H22E H 0.5201 0.2295 0.3871 0.038 Uiso 1 1 calc R . .
H22F H 0.5732 0.1228 0.4218 0.038 Uiso 1 1 calc R . .
C225 C 0.4955(2) 0.2153(2) 0.49728(10) 0.0307(4) Uani 1 1 d . . .
H22G H 0.4040 0.1417 0.4946 0.037 Uiso 1 1 calc R . .
H22H H 0.4844 0.3024 0.5017 0.037 Uiso 1 1 calc R . .
C226 C 0.5736(2) 0.19756(19) 0.56372(10) 0.0262(4) Uani 1 1 d . . .
H22I H 0.5774 0.1069 0.5616 0.031 Uiso 1 1 calc R . .
H22J H 0.5254 0.2038 0.6076 0.031 Uiso 1 1 calc R . .
Cl1A Cl 0.5737(4) 0.6478(4) 0.77994(14) 0.0407(5) Uani 0.530(6) 1 d P A 1
C1A C 0.492(2) 0.475(2) 0.6372(9) 0.075(9) Uani 0.530(6) 1 d P A 1
HAA H 0.4504 0.3859 0.6137 0.090 Uiso 0.530(6) 1 calc PR A 1
HAB H 0.5736 0.5305 0.6114 0.090 Uiso 0.530(6) 1 calc PR A 1
HAC H 0.4275 0.5195 0.6365 0.090 Uiso 0.530(6) 1 calc PR A 1
Cl1B Cl 0.5095(5) 0.4910(5) 0.6261(3) 0.0457(7) Uani 0.470(6) 1 d P A 2
C1B C 0.563(2) 0.6283(19) 0.7773(11) 0.080(10) Uani 0.470(6) 1 d P A 2
HBA H 0.4759 0.6236 0.7947 0.096 Uiso 0.470(6) 1 calc PR A 2
HBC H 0.5962 0.6984 0.7412 0.096 Uiso 0.470(6) 1 calc PR A 2
HBD H 0.6293 0.6503 0.8176 0.096 Uiso 0.470(6) 1 calc PR A 2
Si1 Si 0.54175(6) 0.45638(5) 0.73479(3) 0.02771(12) Uani 1 1 d . . .
P1 P 0.66710(5) 0.21585(4) 0.83988(2) 0.01901(10) Uani 1 1 d . . .
P2 P 0.81273(5) 0.31522(4) 0.65352(2) 0.01958(10) Uani 1 1 d . . .
Ru1 Ru 0.723065(15) 0.387499(13) 0.753920(7) 0.01954(6) Uani 1 1 d . A .
H1 H 0.583(2) 0.302(2) 0.7149(12) 0.034(6) Uiso 1 1 d . . .
H2 H 0.655(3) 0.441(3) 0.8177(14) 0.046(7) Uiso 1 1 d . . .

loop_
_atom_site_aniso_label
_atom_site_aniso_U_11
_atom_site_aniso_U_22
_atom_site_aniso_U_33
_atom_site_aniso_U_23
_atom_site_aniso_U_13
_atom_site_aniso_U_12
C1 0.0256(11) 0.0268(9) 0.0253(9) 0.0009(7) 0.0001(8) -0.0003(8)
C2 0.0310(12) 0.0205(9) 0.0327(10) -0.0037(7) 0.0048(8) -0.0009(8)
C3 0.0279(11) 0.0197(8) 0.0361(10) 0.0031(7) 0.0061(9) 0.0064(7)
C4 0.0286(11) 0.0202(8) 0.0302(9) 0.0045(7) 0.0025(8) 0.0041(7)
C5 0.0214(10) 0.0231(8) 0.0233(9) 0.0025(7) 0.0032(7) 0.0041(7)
C6 0.0197(10) 0.0274(9) 0.0302(10) 0.0019(7) -0.0010(8) 0.0014(7)
C11 0.0216(11) 0.0324(10) 0.0469(12) -0.0052(8) -0.0039(9) 0.0183(8)
C111 0.0223(10) 0.0275(9) 0.0238(9) 0.0007(7) -0.0003(7) 0.0122(7)
C112 0.0217(11) 0.0405(11) 0.0313(10) 0.0110(8) 0.0029(8) 0.0122(8)
C113 0.0309(13) 0.0652(15) 0.0445(13) 0.0224(11) 0.0115(10) 0.0285(11)
C114 0.0311(13) 0.0661(16) 0.0488(13) 0.0263(12) 0.0087(11) 0.0293(12)
C115 0.0342(13) 0.0442(13) 0.0673(16) 0.0211(11) 0.0041(12) 0.0212(10)
C116 0.0266(12) 0.0446(12) 0.0529(13) 0.0239(10) 0.0123(10) 0.0173(9)
C121 0.0176(9) 0.0228(8) 0.0246(9) 0.0012(7) 0.0025(7) 0.0075(7)
C122 0.0248(11) 0.0266(9) 0.0321(10) -0.0062(8) 0.0028(8) 0.0044(8)
C123 0.0287(12) 0.0431(12) 0.0397(12) -0.0121(9) -0.0025(9) 0.0031(9)
C124 0.0233(12) 0.0377(12) 0.0577(14) -0.0063(10) 0.0035(10) -0.0023(9)
C125 0.0218(11) 0.0341(10) 0.0458(12) 0.0051(9) 0.0093(9) 0.0055(8)
C126 0.0232(11) 0.0275(9) 0.0332(10) 0.0067(8) 0.0054(8) 0.0070(8)
C131 0.0266(11) 0.0269(9) 0.0210(8) -0.0017(7) 0.0012(7) 0.0100(8)
C132 0.0311(11) 0.0320(10) 0.0247(9) -0.0024(7) 0.0042(8) 0.0145(8)
C133 0.0441(14) 0.0395(11) 0.0271(10) -0.0007(8) 0.0095(9) 0.0221(10)
C134 0.0572(16) 0.0401(12) 0.0279(10) -0.0119(9) -0.0002(10) 0.0189(11)
C135 0.0436(14) 0.0425(12) 0.0289(10) -0.0112(9) -0.0069(10) 0.0128(10)
C136 0.0290(12) 0.0374(11) 0.0279(10) -0.0076(8) -0.0022(8) 0.0081(9)
C211 0.0240(10) 0.0240(9) 0.0240(9) 0.0018(7) 0.0029(7) 0.0111(7)
C212 0.0270(11) 0.0327(10) 0.0345(10) 0.0040(8) 0.0064(9) 0.0134(8)
C213 0.0351(13) 0.0469(13) 0.0483(13) 0.0086(10) 0.0093(10) 0.0257(10)
C214 0.0545(17) 0.0369(12) 0.0582(15) 0.0049(10) 0.0125(12) 0.0299(11)
C215 0.0434(14) 0.0254(10) 0.0442(12) 0.0057(8) 0.0048(10) 0.0164(9)
C216 0.0286(11) 0.0244(9) 0.0319(10) 0.0025(7) 0.0046(8) 0.0110(8)
C221 0.0227(10) 0.0241(8) 0.0213(8) 0.0022(7) 0.0003(7) 0.0077(7)
C222 0.0256(11) 0.0296(9) 0.0209(8) 0.0035(7) 0.0012(8) 0.0078(8)
C223 0.0310(12) 0.0329(10) 0.0230(9) 0.0043(7) -0.0004(8) 0.0065(8)
C224 0.0315(12) 0.0340(10) 0.0235(9) -0.0007(7) -0.0041(8) 0.0073(8)
C225 0.0240(11) 0.0367(10) 0.0273(9) -0.0008(8) -0.0040(8) 0.0078(8)
C226 0.0221(10) 0.0291(9) 0.0230(9) 0.0015(7) -0.0003(7) 0.0053(8)
Cl1A 0.0505(13) 0.0308(8) 0.0466(10) -0.0032(6) 0.0075(9) 0.0221(8)
C1A 0.084(11) 0.079(9) 0.082(14) 0.023(6) 0.011(6) 0.052(7)
Cl1B 0.0649(15) 0.0570(13) 0.0350(9) -0.0006(11) -0.0099(12) 0.0461(12)
C1B 0.067(11) 0.058(12) 0.113(16) 0.018(7) 0.029(9) 0.021(7)
Si1 0.0316(3) 0.0299(3) 0.0271(3) 0.0002(2) 0.0006(2) 0.0180(2)
P1 0.0170(2) 0.0208(2) 0.0184(2) 0.00031(16) 0.00082(17) 0.00650(17)
P2 0.0182(2) 0.0196(2) 0.0193(2) 0.00149(16) 0.00095(17) 0.00548(17)
Ru1 0.01920(9) 0.01889(8) 0.01918(8) 0.00058(5) 0.00088(5) 0.00593(6)

loop_
_atom_type_symbol
_atom_type_description
_atom_type_scat_dispersion_real
_atom_type_scat_dispersion_imag
_atom_type_scat_source
C C 0.0033 0.0016 'International Tables Vol C Tables 4.2.6.8 and 6.1.1.4'
H H 0.0000 0.0000 'International Tables Vol C Tables 4.2.6.8 and 6.1.1.4'
Si Si 0.0817 0.0704 'International Tables Vol C Tables 4.2.6.8 and 6.1.1.4'
P P 0.1023 0.0942 'International Tables Vol C Tables 4.2.6.8 and 6.1.1.4'
Cl Cl 0.1484 0.1585 'International Tables Vol C Tables 4.2.6.8 and 6.1.1.4'
Ru Ru -1.2594 0.8363 'International Tables Vol C Tables 4.2.6.8 and 6.1.1.4'

loop_
_geom_angle_atom_site_label_1
_geom_angle_atom_site_label_2
_geom_angle_atom_site_label_3
_geom_angle
C2 C1 C6 118.97(17)
C2 C1 Ru1 66.16(12)
C6 C1 Ru1 111.29(12)
C2 C1 H1A 120.5
C6 C1 H1A 120.5
Ru1 C1 H1A 92.3
C1 C2 C3 116.47(18)
C1 C2 Ru1 77.56(12)
C3 C2 Ru1 76.03(11)
C1 C2 H2A 121.8
C3 C2 H2A 121.8
Ru1 C2 H2A 115.7
C2 C3 C4 117.97(19)
C2 C3 Ru1 66.92(10)
C4 C3 Ru1 114.08(12)
C2 C3 H3 121.0
C4 C3 H3 121.0
Ru1 C3 H3 89.1
C3 C4 C5 110.62(15)
C3 C4 H4A 109.5
C5 C4 H4A 109.5
C3 C4 H4B 109.5
C5 C4 H4B 109.5
H4A C4 H4B 108.1
C4 C5 C6 109.16(16)
C4 C5 P2 106.12(14)
C6 C5 P2 104.40(12)
C4 C5 H5 112.2
C6 C5 H5 112.2
P2 C5 H5 112.2
C1 C6 C5 111.51(17)
C1 C6 H6A 109.3
C5 C6 H6A 109.3
C1 C6 H6B 109.3
C5 C6 H6B 109.3
H6A C6 H6B 108.0
Si1 C11 H11A 109.5
Si1 C11 H11B 109.5
H11A C11 H11B 109.5
Si1 C11 H11C 109.5
H11A C11 H11C 109.5
H11B C11 H11C 109.5
C112 C111 C116 107.45(15)
C112 C111 P1 114.80(13)
C116 C111 P1 116.26(15)
C112 C111 H111 105.8
C116 C111 H111 105.8
P1 C111 H111 105.8
C111 C112 C113 111.12(18)
C111 C112 H11D 109.4
C113 C112 H11D 109.4
C111 C112 H11E 109.4
C113 C112 H11E 109.4
H11D C112 H11E 108.0
C114 C113 C112 110.39(19)
C114 C113 H11F 109.6
C112 C113 H11F 109.6
C114 C113 H11G 109.6
C112 C113 H11G 109.6
H11F C113 H11G 108.1
C115 C114 C113 111.56(19)
C115 C114 H11H 109.3
C113 C114 H11H 109.3
C115 C114 H11I 109.3
C113 C114 H11I 109.3
H11H C114 H11I 108.0
C114 C115 C116 111.6(2)
C114 C115 H11J 109.3
C116 C115 H11J 109.3
C114 C115 H11K 109.3
C116 C115 H11K 109.3
H11J C115 H11K 108.0
C115 C116 C111 110.8(2)
C115 C116 H11L 109.5
C111 C116 H11L 109.5
C115 C116 H11M 109.5
C111 C116 H11M 109.5
H11L C116 H11M 108.1
C122 C121 C126 108.41(15)
C122 C121 P1 113.30(14)
C126 C121 P1 120.70(13)
C122 C121 H121 104.2
C126 C121 H121 104.2
P1 C121 H121 104.2
C121 C122 C123 110.45(17)
C121 C122 H12D 109.6
C123 C122 H12D 109.6
C121 C122 H12E 109.6
C123 C122 H12E 109.6
H12D C122 H12E 108.1
C124 C123 C122 111.47(19)
C124 C123 H12F 109.3
C122 C123 H12F 109.3
C124 C123 H12G 109.3
C122 C123 H12G 109.3
H12F C123 H12G 108.0
C125 C124 C123 111.10(18)
C125 C124 H12H 109.4
C123 C124 H12H 109.4
C125 C124 H12I 109.4
C123 C124 H12I 109.4
H12H C124 H12I 108.0
C124 C125 C126 110.99(19)
C124 C125 H12J 109.4
C126 C125 H12J 109.4
C124 C125 H12K 109.4
C126 C125 H12K 109.4
H12J C125 H12K 108.0
C125 C126 C121 109.00(16)
C125 C126 H12L 109.9
C121 C126 H12L 109.9
C125 C126 H12M 109.9
C121 C126 H12M 109.9
H12L C126 H12M 108.3
C132 C131 C136 108.93(17)
C132 C131 P1 114.81(13)
C136 C131 P1 111.66(14)
C132 C131 H131 107.0
C136 C131 H131 107.0
P1 C131 H131 107.0
C131 C132 C133 110.47(17)
C131 C132 H13A 109.6
C133 C132 H13A 109.6
C131 C132 H13B 109.6
C133 C132 H13B 109.6
H13A C132 H13B 108.1
C134 C133 C132 111.40(19)
C134 C133 H13C 109.3
C132 C133 H13C 109.3
C134 C133 H13D 109.3
C132 C133 H13D 109.3
H13C C133 H13D 108.0
C135 C134 C133 111.17(18)
C135 C134 H13E 109.4
C133 C134 H13E 109.4
C135 C134 H13F 109.4
C133 C134 H13F 109.4
H13E C134 H13F 108.0
C134 C135 C136 111.94(19)
C134 C135 H13G 109.2
C136 C135 H13G 109.2
C134 C135 H13H 109.2
C136 C135 H13H 109.2
H13G C135 H13H 107.9
C135 C136 C131 111.44(19)
C135 C136 H13I 109.3
C131 C136 H13I 109.3
C135 C136 H13J 109.3
C131 C136 H13J 109.3
H13I C136 H13J 108.0
C216 C211 C212 110.10(16)
C216 C211 P2 112.77(14)
C212 C211 P2 116.84(13)
C216 C211 H211 105.4
C212 C211 H211 105.4
P2 C211 H211 105.4
C213 C212 C211 110.66(17)
C213 C212 H21A 109.5
C211 C212 H21A 109.5
C213 C212 H21B 109.5
C211 C212 H21B 109.5
H21A C212 H21B 108.1
C214 C213 C212 111.6(2)
C214 C213 H21C 109.3
C212 C213 H21C 109.3
C214 C213 H21D 109.3
C212 C213 H21D 109.3
H21C C213 H21D 108.0
C215 C214 C213 111.9(2)
C215 C214 H21E 109.2
C213 C214 H21E 109.2
C215 C214 H21F 109.2
C213 C214 H21F 109.2
H21E C214 H21F 107.9
C214 C215 C216 110.77(18)
C214 C215 H21G 109.5
C216 C215 H21G 109.5
C214 C215 H21H 109.5
C216 C215 H21H 109.5
H21G C215 H21H 108.1
C215 C216 C211 111.60(18)
C215 C216 H21I 109.3
C211 C216 H21I 109.3
C215 C216 H21J 109.3
C211 C216 H21J 109.3
H21I C216 H21J 108.0
C222 C221 C226 110.47(15)
C222 C221 P2 116.32(14)
C226 C221 P2 114.67(12)
C222 C221 H221 104.6
C226 C221 H221 104.6
P2 C221 H221 104.6
C221 C222 C223 110.39(17)
C221 C222 H22A 109.6
C223 C222 H22A 109.6
C221 C222 H22B 109.6
C223 C222 H22B 109.6
H22A C222 H22B 108.1
C224 C223 C222 111.30(16)
C224 C223 H22C 109.4
C222 C223 H22C 109.4
C224 C223 H22D 109.4
C222 C223 H22D 109.4
H22C C223 H22D 108.0
C225 C224 C223 110.74(16)
C225 C224 H22E 109.5
C223 C224 H22E 109.5
C225 C224 H22F 109.5
C223 C224 H22F 109.5
H22E C224 H22F 108.1
C224 C225 C226 111.12(17)
C224 C225 H22G 109.4
C226 C225 H22G 109.4
C224 C225 H22H 109.4
C226 C225 H22H 109.4
H22G C225 H22H 108.0
C225 C226 C221 110.70(15)
C225 C226 H22I 109.5
C221 C226 H22I 109.5
C225 C226 H22J 109.5
C221 C226 H22J 109.5
H22I C226 H22J 108.1
Si1 C1A HAA 109.5
Si1 C1A HAB 109.5
HAA C1A HAB 109.5
Si1 C1A HAC 109.5
HAA C1A HAC 109.5
HAB C1A HAC 109.5
Si1 C1B HBA 109.5
Si1 C1B HBC 109.5
HBA C1B HBC 109.5
Si1 C1B HBD 109.5
HBA C1B HBD 109.5
HBC C1B HBD 109.5
C11 Si1 C1A 98.1(7)
C11 Si1 C1B 98.9(7)
C1A Si1 C1B 101.8(8)
C11 Si1 Cl1A 101.21(13)
C1A Si1 Cl1A 101.7(6)
C1B Si1 Cl1A 2.3(8)
C11 Si1 Cl1B 104.31(18)
C1A Si1 Cl1B 6.2(8)
C1B Si1 Cl1B 100.1(6)
Cl1A Si1 Cl1B 99.73(13)
C11 Si1 Ru1 120.79(7)
C1A Si1 Ru1 117.4(6)
C1B Si1 Ru1 116.1(7)
Cl1A Si1 Ru1 114.42(10)
Cl1B Si1 Ru1 113.64(13)
C11 Si1 H1 93.4(7)
C1A Si1 H1 94.9(9)
C1B Si1 H1 157.6(10)
Cl1A Si1 H1 156.0(7)
Cl1B Si1 H1 94.8(7)
Ru1 Si1 H1 41.8(7)
C121 P1 C131 101.40(9)
C121 P1 C111 104.15(9)
C131 P1 C111 102.83(8)
C121 P1 Ru1 111.59(6)
C131 P1 Ru1 114.15(7)
C111 P1 Ru1 120.55(7)
C5 P2 C221 104.90(8)
C5 P2 C211 103.22(10)
C221 P2 C211 108.38(8)
C5 P2 Ru1 96.03(7)
C221 P2 Ru1 114.09(7)
C211 P2 Ru1 126.41(6)
C2 Ru1 C3 37.05(8)
C2 Ru1 C1 36.28(8)
C3 Ru1 C1 62.86(7)
C2 Ru1 Si1 98.07(7)
C3 Ru1 Si1 79.56(6)
C1 Ru1 Si1 134.31(6)
C2 Ru1 P1 122.40(6)
C3 Ru1 P1 159.42(5)
C1 Ru1 P1 99.18(5)
Si1 Ru1 P1 110.67(3)
C2 Ru1 P2 99.40(6)
C3 Ru1 P2 80.64(6)
C1 Ru1 P2 81.41(6)
Si1 Ru1 P2 118.71(2)
P1 Ru1 P2 107.80(3)
C2 Ru1 H1 146.8(8)
C3 Ru1 H1 112.7(8)
C1 Ru1 H1 164.4(9)
Si1 Ru1 H1 53.8(8)
P1 Ru1 H1 87.3(8)
P2 Ru1 H1 83.2(9)
C2 Ru1 H2 80.9(9)
C3 Ru1 H2 97.0(9)
C1 Ru1 H2 101.3(9)
Si1 Ru1 H2 56.6(9)
P1 Ru1 H2 75.8(9)
P2 Ru1 H2 175.2(9)
H1 Ru1 H2 94.0(13)

loop_
_geom_bond_atom_site_label_1
_geom_bond_atom_site_label_2
_geom_bond_distance
C1 C2 1.399(3)
C1 C6 1.523(3)
C1 Ru1 2.309(2)
C1 H1A 0.9500
C2 C3 1.416(3)
C2 Ru1 2.163(2)
C2 H2A 0.9500
C3 C4 1.513(3)
C3 Ru1 2.281(2)
C3 H3 0.9500
C4 C5 1.524(3)
C4 H4A 0.9900
C4 H4B 0.9900
C5 C6 1.535(3)
C5 P2 1.8467(19)
C5 H5 1.0000
C6 H6A 0.9900
C6 H6B 0.9900
C11 Si1 1.919(2)
C11 H11A 0.9800
C11 H11B 0.9800
C11 H11C 0.9800
C111 C112 1.521(3)
C111 C116 1.540(3)
C111 P1 1.875(2)
C111 H111 1.0000
C112 C113 1.533(3)
C112 H11D 0.9900
C112 H11E 0.9900
C113 C114 1.524(3)
C113 H11F 0.9900
C113 H11G 0.9900
C114 C115 1.508(4)
C114 H11H 0.9900
C114 H11I 0.9900
C115 C116 1.529(3)
C115 H11J 0.9900
C115 H11K 0.9900
C116 H11L 0.9900
C116 H11M 0.9900
C121 C122 1.530(3)
C121 C126 1.539(2)
C121 P1 1.862(2)
C121 H121 1.0000
C122 C123 1.532(3)
C122 H12D 0.9900
C122 H12E 0.9900
C123 C124 1.526(3)
C123 H12F 0.9900
C123 H12G 0.9900
C124 C125 1.521(3)
C124 H12H 0.9900
C124 H12I 0.9900
C125 C126 1.524(3)
C125 H12J 0.9900
C125 H12K 0.9900
C126 H12L 0.9900
C126 H12M 0.9900
C131 C132 1.528(3)
C131 C136 1.535(3)
C131 P1 1.8683(19)
C131 H131 1.0000
C132 C133 1.534(3)
C132 H13A 0.9900
C132 H13B 0.9900
C133 C134 1.523(3)
C133 H13C 0.9900
C133 H13D 0.9900
C134 C135 1.510(4)
C134 H13E 0.9900
C134 H13F 0.9900
C135 C136 1.531(3)
C135 H13G 0.9900
C135 H13H 0.9900
C136 H13I 0.9900
C136 H13J 0.9900
C211 C216 1.533(3)
C211 C212 1.534(3)
C211 P2 1.873(2)
C211 H211 1.0000
C212 C213 1.529(3)
C212 H21A 0.9900
C212 H21B 0.9900
C213 C214 1.522(4)
C213 H21C 0.9900
C213 H21D 0.9900
C214 C215 1.520(4)
C214 H21E 0.9900
C214 H21F 0.9900
C215 C216 1.530(3)
C215 H21G 0.9900
C215 H21H 0.9900
C216 H21I 0.9900
C216 H21J 0.9900
C221 C222 1.531(3)
C221 C226 1.537(3)
C221 P2 1.8564(18)
C221 H221 1.0000
C222 C223 1.533(3)
C222 H22A 0.9900
C222 H22B 0.9900
C223 C224 1.524(3)
C223 H22C 0.9900
C223 H22D 0.9900
C224 C225 1.521(3)
C224 H22E 0.9900
C224 H22F 0.9900
C225 C226 1.535(3)
C225 H22G 0.9900
C225 H22H 0.9900
C226 H22I 0.9900
C226 H22J 0.9900
Cl1A Si1 2.107(4)
C1A Si1 1.919(15)
C1A HAA 0.9800
C1A HAB 0.9800
C1A HAC 0.9800
Cl1B Si1 2.110(5)
C1B Si1 1.924(17)
C1B HBA 0.9800
C1B HBC 0.9800
C1B HBD 0.9800
Si1 Ru1 2.3534(11)
Si1 H1 1.91(2)
P1 Ru1 2.3634(8)
P2 Ru1 2.3714(7)
Ru1 H1 1.57(2)
Ru1 H2 1.62(3)
